data_7244171
loop_
_publ_author_name
'Hua, Jiai'
'Wei, Xueman'
'Ma, Xiang'
'Jiao, Jinzhe'
'Chai, Binghui'
'Wu, Chenbin'
'Zhang, Changli'
'Niu, Yulan'

_publ_section_title
;
 A {Cd4Cl2O14} cluster functionalized sandwich-type tungsto-arsenate as
 conformation modulator for misfolding A\b peptide
;
_journal_name_full CrystEngComm
_journal_paper_doi 10.1039/D1CE01637G
_journal_year 2022
_chemical_formula_moiety 'As2 Cd4 Cl2 O68 W18, 6(C3 H12 N2), 6(O)'
_chemical_formula_sum 'C18 H88 As2 Cd4 Cl2 N12 O76 W18'
_chemical_formula_weight 5668.64
_space_group_crystal_system triclinic
_space_group_IT_number 2
_space_group_name_Hall '-P 1'
_space_group_name_H-M_alt 'P -1'
_atom_sites_solution_hydrogens geom
_atom_sites_solution_primary dual
_audit_creation_date 2019-06-30
_audit_creation_method
;
Olex2 1.2
(compiled 2018.05.29 svn.r3508 for OlexSys, GUI svn.r5506)
;
_audit_update_record
;
2020-07-21 deposited with the CCDC.	2022-01-10 downloaded from the CCDC.
;
_cell_angle_alpha 99.623(3)
_cell_angle_beta 98.647(3)
_cell_angle_gamma 112.828(2)
_cell_formula_units_Z 1
_cell_length_a 12.5169(15)
_cell_length_b 12.5282(16)
_cell_length_c 15.952(3)
_cell_measurement_reflns_used 1512
_cell_measurement_temperature 293(2)
_cell_measurement_theta_max 25.00
_cell_measurement_theta_min 2.50
_cell_volume 2208.5(6)
_computing_cell_refinement 'SAINT v7.34A (Bruker, 200?)'
_computing_data_collection 'Bruker SMART'
_computing_data_reduction 'SAINT v7.34A (Bruker, 200?)'
_computing_molecular_graphics 'Olex2 (Dolomanov et al., 2009)'
_computing_publication_material 'Olex2 (Dolomanov et al., 2009)'
_computing_structure_refinement 'ShelXL (Sheldrick, 2015)'
_computing_structure_solution 'ShelXT (Sheldrick, 2015)'
_diffrn_ambient_temperature 293(2)
_diffrn_measured_fraction_theta_full 0.984
_diffrn_measured_fraction_theta_max 0.984
_diffrn_measurement_device_type 'CCD area detector'
_diffrn_measurement_method 'phi and omega scans'
_diffrn_radiation_monochromator graphite
_diffrn_radiation_type MoK\a
_diffrn_radiation_wavelength 0.71073
_diffrn_reflns_av_R_equivalents 0.0939
_diffrn_reflns_av_unetI/netI 0.1708
_diffrn_reflns_Laue_measured_fraction_full 0.984
_diffrn_reflns_Laue_measured_fraction_max 0.984
_diffrn_reflns_limit_h_max 14
_diffrn_reflns_limit_h_min -14
_diffrn_reflns_limit_k_max 14
_diffrn_reflns_limit_k_min -14
_diffrn_reflns_limit_l_max 19
_diffrn_reflns_limit_l_min -12
_diffrn_reflns_number 11082
_diffrn_reflns_point_group_measured_fraction_full 0.984
_diffrn_reflns_point_group_measured_fraction_max 0.984
_diffrn_reflns_theta_full 25.099
_diffrn_reflns_theta_max 25.099
_diffrn_reflns_theta_min 1.817
_exptl_absorpt_coefficient_mu 25.189
_exptl_absorpt_correction_T_max 0.0928
_exptl_absorpt_correction_T_min 0.0375
_exptl_absorpt_correction_type multi-scan
_exptl_absorpt_process_details SADABS
_exptl_crystal_colour colourless
_exptl_crystal_colour_primary colourless
_exptl_crystal_density_diffrn 4.262
_exptl_crystal_density_method 'not measured'
_exptl_crystal_description block
_exptl_crystal_F_000 2512
_exptl_crystal_size_max 0.38
_exptl_crystal_size_mid 0.23
_exptl_crystal_size_min 0.18
_refine_diff_density_max 4.819
_refine_diff_density_min -4.747
_refine_diff_density_rms 0.775
_refine_ls_extinction_method none
_refine_ls_goodness_of_fit_ref 1.016
_refine_ls_hydrogen_treatment constr
_refine_ls_matrix_type full
_refine_ls_number_parameters 571
_refine_ls_number_reflns 7727
_refine_ls_number_restraints 224
_refine_ls_restrained_S_all 1.003
_refine_ls_R_factor_all 0.0950
_refine_ls_R_factor_gt 0.0799
_refine_ls_shift/su_max 0.000
_refine_ls_shift/su_mean 0.000
_refine_ls_structure_factor_coef Fsqd
_refine_ls_weighting_details 'w=1/[\s^2^(Fo^2^)+(0.0005P)^2^] where P=(Fo^2^+2Fc^2^)/3'
_refine_ls_weighting_scheme calc
_refine_ls_wR_factor_gt 0.1771
_refine_ls_wR_factor_ref 0.1896
_reflns_Friedel_coverage 0.000
_reflns_number_gt 5496
_reflns_number_total 7727
_reflns_threshold_expression 'I > 2\s(I)'
_cod_data_source_file d1ce01637g2.cif
_cod_data_source_block njy1
_cod_database_code 7244171
_shelx_shelxl_version_number 2018/3
_shelx_space_group_comment
;
The symmetry employed for this shelxl refinement is uniquely defined
by the following loop, which should always be used as a source of
symmetry information in preference to the above space-group names.
They are only intended as comments.
;
_shelx_estimated_absorpt_t_max 0.093
_shelx_estimated_absorpt_t_min 0.037
_olex2_refinement_description
;
1. Fixed Uiso
 At 1.2 times of:
  All C(H) groups, All C(H,H) groups
 At 1.5 times of:
  All C(H,H,H) groups, All N(H,H,H) groups
2. Restrained distances
 N5-C7 = C7-C8
 1.47 with sigma of 0.01
3. Uiso/Uaniso restraints and constraints
Uanis(As1) \\sim Ueq, Uanis(O1) \\sim Ueq, Uanis(O2) \\sim Ueq, Uanis(O7) \\sim
Ueq, Uanis(O9) \\sim Ueq, Uanis(O11) \\sim Ueq, Uanis(O12) \\sim Ueq,
Uanis(O13) \\sim Ueq, Uanis(O15) \\sim Ueq, Uanis(O16) \\sim Ueq, Uanis(O17)
\\sim Ueq, Uanis(O18) \\sim Ueq, Uanis(O19) \\sim Ueq, Uanis(O4) \\sim Ueq,
Uanis(O24) \\sim Ueq: with sigma of 0.001 and sigma for terminal atoms of 0.002
Uanis(O20) \\sim Ueq, Uanis(O21) \\sim Ueq, Uanis(O22) \\sim Ueq, Uanis(O23)
\\sim Ueq, Uanis(O26) \\sim Ueq, Uanis(O27) \\sim Ueq, Uanis(O28) \\sim Ueq,
Uanis(O29) \\sim Ueq, Uanis(O30) \\sim Ueq, Uanis(O32) \\sim Ueq, Uanis(O33)
\\sim Ueq, Uanis(O34) \\sim Ueq, Uanis(C2) \\sim Ueq, Uanis(C3) \\sim Ueq,
Uanis(C6) \\sim Ueq: with sigma of 0.001 and sigma for terminal atoms of 0.002
Uanis(O14) \\sim Ueq, Uanis(O25) \\sim Ueq, Uanis(N3) \\sim Ueq, Uanis(N6)
\\sim Ueq, Uanis(C5) \\sim Ueq, Uanis(C7) \\sim Ueq, Uanis(O3W) \\sim Ueq: with
sigma of 0.01 and sigma for terminal atoms of 0.02
4.a Ternary CH refined with riding coordinates:
 C2(H2), C5(H5), C8(H8)
4.b Secondary CH2 refined with riding coordinates:
 C1(H1D,H1E), C4(H4D,H4E), C7(H7A,H7B)
4.c Me refined with riding coordinates:
 N1(H1A,H1B,H1C), N2(H2A,H2B,H2C), N3(H3D,H3E,H3F), N4(H4A,H4B,H4C), N5(H5A,
 H5B,H5C), N6(H6D,H6E,H6F), C3(H3A,H3B,H3C), C6(H6A,H6B,H6C), C9(H9A,H9B,H9C)
;
_olex2_submission_special_instructions 'No special instructions were received'

loop_
_space_group_symop_operation_xyz
'x, y, z'
'-x, -y, -z'

loop_
_atom_site_label
_atom_site_type_symbol
_atom_site_fract_x
_atom_site_fract_y
_atom_site_fract_z
_atom_site_U_iso_or_equiv
_atom_site_adp_type
_atom_site_occupancy
_atom_site_site_symmetry_order
_atom_site_calc_flag
_atom_site_refinement_flags_posn
_atom_site_refinement_flags_adp
_atom_site_refinement_flags_occupancy
_atom_site_disorder_assembly
_atom_site_disorder_group
W3 W 0.78974(8) 0.37772(8) 0.39067(7) 0.0112(3) Uani 1 1 d . . . . .
W2 W 0.69545(9) 0.44869(8) 0.20153(7) 0.0138(3) Uani 1 1 d . . . . .
W4 W 0.38211(9) 0.25079(8) 0.19262(7) 0.0117(3) Uani 1 1 d . . . . .
W8 W 0.53752(8) -0.16193(8) 0.20275(7) 0.0094(3) Uani 1 1 d . . . . .
W5 W 0.47509(8) 0.17392(8) 0.38222(7) 0.0104(3) Uani 1 1 d . . . . .
W7 W 0.70864(8) 0.05776(8) 0.39256(7) 0.0101(3) Uani 1 1 d . . . . .
W6 W 0.30273(8) -0.04379(8) 0.19081(7) 0.0096(2) Uani 1 1 d . . . . .
W9 W 0.82737(8) 0.02211(8) 0.21114(7) 0.0115(3) Uani 1 1 d . . . . .
W1 W 0.90611(8) 0.34065(8) 0.21038(7) 0.0123(3) Uani 1 1 d . . . . .
Cd1 Cd 0.68583(15) 0.24837(14) -0.00403(13) 0.0137(4) Uani 1 1 d . . . . .
Cd2 Cd 0.61226(14) -0.05553(14) 0.00328(12) 0.0108(4) Uani 1 1 d . . . . .
As1 As 0.60518(19) 0.13692(19) 0.18618(16) 0.0072(5) Uani 1 1 d . U . . .
Cl1 Cl 0.8072(6) 0.4066(5) -0.0725(5) 0.0265(17) Uani 1 1 d . . . . .
O1 O 1.0580(15) 0.4139(15) 0.2133(12) 0.021(4) Uani 1 1 d . U . . .
O2 O 0.7090(16) 0.5922(17) 0.1980(14) 0.031(5) Uani 1 1 d . U . . .
O3 O 0.8525(14) 0.4667(14) 0.4957(11) 0.015(4) Uani 1 1 d . . . . .
O4 O 0.2967(14) 0.3296(15) 0.1915(12) 0.018(4) Uani 1 1 d . U . . .
O5 O 0.4442(15) 0.1984(14) 0.4832(12) 0.020(4) Uani 1 1 d . . . . .
O6 O 0.1662(13) -0.1572(15) 0.1849(12) 0.018(4) Uani 1 1 d . . . . .
O7 O 0.7521(14) 0.0458(14) 0.4966(12) 0.018(4) Uani 1 1 d . U . . .
O8 O 0.4771(17) -0.3103(15) 0.2044(12) 0.024(5) Uani 1 1 d . . . . .
O9 O 0.9482(14) -0.0113(14) 0.2166(12) 0.018(4) Uani 1 1 d . U . . .
O10 O 0.8397(14) 0.2664(14) 0.0982(11) 0.017(4) Uani 1 1 d . . . . .
O11 O 0.6428(14) 0.3683(15) 0.0901(12) 0.018(4) Uani 1 1 d . U . . .
O12 O 0.8579(13) 0.4677(13) 0.2041(11) 0.012(4) Uani 1 1 d . U . . .
O13 O 0.5377(14) 0.3749(14) 0.2240(11) 0.014(4) Uani 1 1 d . U . . .
O14 O 0.7496(13) 0.4798(13) 0.3304(11) 0.013(4) Uani 1 1 d . U . . .
O15 O 0.6235(14) 0.3038(14) 0.3963(12) 0.016(4) Uani 1 1 d . U . . .
O16 O 0.5705(15) 0.0845(16) 0.4026(13) 0.024(4) Uani 1 1 d . U . . .
O17 O 0.2629(14) 0.0849(14) 0.1819(11) 0.014(4) Uani 1 1 d . U . . .
O18 O 0.4016(13) 0.2515(13) 0.3192(11) 0.013(4) Uani 1 1 d . U . . .
O19 O 0.7843(12) 0.2251(13) 0.4037(10) 0.007(3) Uani 1 1 d . U . . .
O20 O 0.3779(14) 0.2059(14) 0.0811(12) 0.015(4) Uani 1 1 d . U . . .
O21 O 0.3493(13) 0.0264(13) 0.3203(11) 0.011(3) Uani 1 1 d . U . . .
O22 O 0.3202(14) -0.0718(14) 0.0819(12) 0.016(4) Uani 1 1 d . U . . .
O23 O 0.5983(13) -0.1019(13) 0.3312(11) 0.010(3) Uani 1 1 d . U . . .
O24 O 0.7806(14) 0.0042(15) 0.0968(12) 0.018(4) Uani 1 1 d . U . . .
O25 O 0.9171(13) 0.3916(13) 0.3392(11) 0.011(4) Uani 1 1 d . U . . .
O26 O 0.5049(15) -0.1650(15) 0.0877(12) 0.021(4) Uani 1 1 d . U . . .
O27 O 0.8260(12) 0.0413(12) 0.3412(10) 0.005(3) Uani 1 1 d . U . . .
O28 O 0.4121(14) -0.1190(14) 0.2217(11) 0.015(4) Uani 1 1 d . U . . .
O29 O 0.6970(13) -0.1332(13) 0.2061(11) 0.009(3) Uani 1 1 d . U . . .
O30 O 0.8965(13) 0.1907(14) 0.2378(11) 0.014(4) Uani 1 1 d . U . . .
O31 O 0.7139(13) 0.2772(13) 0.2321(11) 0.012(4) Uani 1 1 d . . . . .
O32 O 0.4825(12) 0.1310(13) 0.2192(10) 0.007(3) Uani 1 1 d . U . . .
O33 O 0.6509(13) 0.0432(14) 0.2293(11) 0.013(4) Uani 1 1 d . U . . .
O34 O 0.5780(13) 0.1019(13) 0.0781(11) 0.011(4) Uani 1 1 d . U . . .
N1 N 0.294(2) 0.539(2) 0.2781(16) 0.028(6) Uiso 1 1 d . U . . .
H1A H 0.318009 0.483516 0.288410 0.042 Uiso 1 1 calc R . . . .
H1B H 0.215628 0.506012 0.256548 0.042 Uiso 1 1 calc R . . . .
H1C H 0.330596 0.574171 0.239676 0.042 Uiso 1 1 calc R . . . .
N2 N 0.165(2) 0.710(3) 0.345(2) 0.066(11) Uani 1 1 d . . . . .
H2A H 0.112948 0.638309 0.311789 0.100 Uiso 1 1 calc R . . . .
H2B H 0.158514 0.714216 0.400326 0.100 Uiso 1 1 calc R . . . .
H2C H 0.149329 0.766366 0.326242 0.100 Uiso 1 1 calc R . . . .
N3 N 0.727(2) 0.707(2) 0.052(2) 0.053(9) Uani 1 1 d . U . . .
H3D H 0.688460 0.694753 0.095099 0.080 Uiso 1 1 calc R . . . .
H3E H 0.735686 0.776576 0.041327 0.080 Uiso 1 1 calc R . . . .
H3F H 0.684419 0.648283 0.004308 0.080 Uiso 1 1 calc R . . . .
N4 N 0.955(3) 0.851(2) -0.007(3) 0.090(15) Uani 1 1 d . . . . .
H4A H 0.896703 0.875388 -0.015912 0.135 Uiso 1 1 calc R . . . .
H4B H 1.008623 0.897351 0.041711 0.135 Uiso 1 1 calc R . . . .
H4C H 0.988985 0.855375 -0.052326 0.135 Uiso 1 1 calc R . . . .
N5 N 0.0532(19) 0.279(2) 0.4223(15) 0.033(7) Uani 1 1 d D . . . .
H5A H 0.051270 0.348139 0.419064 0.050 Uiso 1 1 calc R . . . .
H5B H 0.116292 0.275180 0.404919 0.050 Uiso 1 1 calc R . . . .
H5C H -0.013114 0.219015 0.388001 0.050 Uiso 1 1 calc R . . . .
N6 N 0.192(3) 0.170(3) 0.510(3) 0.088(12) Uani 1 1 d . U . . .
H6D H 0.202905 0.105407 0.517311 0.133 Uiso 1 1 calc R . . . .
H6E H 0.193866 0.176259 0.455434 0.133 Uiso 1 1 calc R . . . .
H6F H 0.249992 0.234596 0.547378 0.133 Uiso 1 1 calc R . . . .
C1 C 0.326(3) 0.632(3) 0.363(2) 0.040(9) Uani 1 1 d . . . . .
H1D H 0.411087 0.669362 0.386815 0.048 Uiso 1 1 calc R . . . .
H1E H 0.286491 0.595495 0.405100 0.048 Uiso 1 1 calc R . . . .
C2 C 0.282(2) 0.726(2) 0.3405(18) 0.018(6) Uani 1 1 d . U . . .
H2 H 0.285349 0.725956 0.279441 0.021 Uiso 1 1 calc R . . . .
C3 C 0.3765(19) 0.8409(19) 0.3927(16) 0.010(5) Uani 1 1 d . U . . .
H3A H 0.452653 0.844660 0.385807 0.016 Uiso 1 1 calc R . . . .
H3B H 0.364423 0.904834 0.373334 0.016 Uiso 1 1 calc R . . . .
H3C H 0.374330 0.848582 0.453245 0.016 Uiso 1 1 calc R . . . .
C4 C 0.844(3) 0.707(4) 0.079(3) 0.064(13) Uani 1 1 d . . . . .
H4D H 0.835684 0.631276 0.091258 0.077 Uiso 1 1 calc R . . . .
H4E H 0.891298 0.770448 0.131415 0.077 Uiso 1 1 calc R . . . .
C5 C 0.904(3) 0.729(3) 0.000(2) 0.033(7) Uani 1 1 d . U . . .
H5 H 0.845431 0.678243 -0.054502 0.039 Uiso 1 1 calc R . . . .
C6 C 0.995(2) 0.686(2) 0.0139(18) 0.017(6) Uani 1 1 d . U . . .
H6A H 0.959729 0.604763 0.018478 0.025 Uiso 1 1 calc R . . . .
H6B H 1.032573 0.689658 -0.034530 0.025 Uiso 1 1 calc R . . . .
H6C H 1.053756 0.734935 0.066903 0.025 Uiso 1 1 calc R . . . .
C7 C 0.061(3) 0.268(3) 0.5131(18) 0.062(11) Uani 1 1 d D U . . .
H7A H 0.132774 0.334973 0.549942 0.074 Uiso 1 1 calc R . . . .
H7B H -0.006542 0.274507 0.531729 0.074 Uiso 1 1 calc R . . . .
C8 C 0.065(5) 0.157(3) 0.528(3) 0.082(16) Uani 1 1 d D . . . .
H8 H -0.001602 0.085232 0.489409 0.098 Uiso 1 1 calc R . . . .
C9 C 0.070(4) 0.165(4) 0.626(3) 0.091(16) Uiso 1 1 d . . . . .
H9A H 0.072170 0.094066 0.639873 0.136 Uiso 1 1 calc R . . . .
H9B H 0.139355 0.233670 0.660497 0.136 Uiso 1 1 calc R . . . .
H9C H -0.000414 0.171686 0.638931 0.136 Uiso 1 1 calc R . . . .
O1W O 0.300(3) 0.382(3) 0.412(2) 0.092(11) Uani 1 1 d . . . . .
O2W O 0.372(3) 0.333(4) 0.647(3) 0.124(14) Uiso 1 1 d . . . . .
O3W O 0.151(3) 0.117(3) 0.344(2) 0.105(11) Uani 1 1 d . U . . .

loop_
_atom_site_aniso_label
_atom_site_aniso_U_11
_atom_site_aniso_U_22
_atom_site_aniso_U_33
_atom_site_aniso_U_23
_atom_site_aniso_U_13
_atom_site_aniso_U_12
W3 0.0118(5) 0.0040(5) 0.0112(6) -0.0004(4) 0.0018(4) -0.0023(4)
W2 0.0189(5) 0.0038(5) 0.0151(6) 0.0029(4) 0.0037(5) 0.0010(4)
W4 0.0157(5) 0.0074(5) 0.0122(6) 0.0023(4) 0.0038(4) 0.0048(4)
W8 0.0101(5) 0.0025(4) 0.0112(6) 0.0014(4) 0.0031(4) -0.0020(4)
W5 0.0102(5) 0.0076(5) 0.0106(6) 0.0010(4) 0.0035(4) 0.0009(4)
W7 0.0103(5) 0.0052(5) 0.0110(6) 0.0019(4) 0.0018(4) -0.0003(4)
W6 0.0089(5) 0.0052(5) 0.0107(6) 0.0018(4) 0.0038(4) -0.0015(4)
W9 0.0082(5) 0.0094(5) 0.0135(6) 0.0010(4) 0.0023(4) 0.0009(4)
W1 0.0090(5) 0.0070(5) 0.0131(6) 0.0005(4) 0.0027(4) -0.0040(4)
Cd1 0.0143(9) 0.0051(8) 0.0145(11) 0.0014(8) 0.0036(8) -0.0029(7)
Cd2 0.0116(9) 0.0060(8) 0.0111(11) 0.0016(7) 0.0028(8) 0.0000(7)
As1 0.0068(8) 0.0054(8) 0.0065(9) 0.0000(7) 0.0022(7) 0.0001(7)
Cl1 0.026(3) 0.013(3) 0.032(5) 0.012(3) 0.007(3) -0.004(3)
O1 0.021(4) 0.021(4) 0.020(5) 0.005(2) 0.006(2) 0.007(3)
O2 0.032(5) 0.030(5) 0.031(5) 0.008(2) 0.008(2) 0.013(3)
O3 0.015(9) 0.012(8) 0.008(10) -0.002(7) -0.001(7) -0.001(7)
O4 0.019(4) 0.018(4) 0.018(4) 0.004(2) 0.004(2) 0.008(2)
O5 0.024(10) 0.018(9) 0.021(11) 0.004(8) 0.001(9) 0.012(8)
O6 0.008(8) 0.020(9) 0.024(12) 0.008(8) 0.003(8) 0.002(7)
O7 0.018(4) 0.017(4) 0.017(4) 0.005(2) 0.003(2) 0.007(2)
O8 0.045(12) 0.017(9) 0.015(11) 0.007(8) 0.007(9) 0.017(9)
O9 0.018(4) 0.018(4) 0.018(4) 0.005(2) 0.006(2) 0.006(2)
O10 0.014(9) 0.016(9) 0.007(10) 0.000(8) -0.002(7) -0.004(7)
O11 0.018(4) 0.018(4) 0.018(4) 0.0045(14) 0.0041(13) 0.0080(19)
O12 0.012(4) 0.012(4) 0.012(4) 0.0030(13) 0.0027(13) 0.0048(18)
O13 0.014(4) 0.014(4) 0.014(4) 0.0033(14) 0.0031(13) 0.0059(18)
O14 0.014(7) 0.010(7) 0.013(8) 0.006(6) 0.008(6) -0.001(5)
O15 0.016(4) 0.016(4) 0.016(4) 0.0040(14) 0.0041(13) 0.0067(19)
O16 0.024(4) 0.024(4) 0.024(4) 0.0061(15) 0.0058(14) 0.010(2)
O17 0.014(4) 0.014(4) 0.014(4) 0.0034(14) 0.0032(13) 0.0062(18)
O18 0.013(4) 0.013(4) 0.013(4) 0.0030(13) 0.0034(13) 0.0054(18)
O19 0.007(3) 0.007(3) 0.007(3) 0.0016(13) 0.0018(12) 0.0030(17)
O20 0.015(4) 0.015(4) 0.015(4) 0.0035(14) 0.0035(13) 0.0064(18)
O21 0.012(4) 0.012(4) 0.011(4) 0.0027(13) 0.0027(13) 0.0050(18)
O22 0.016(4) 0.016(4) 0.016(4) 0.0039(14) 0.0036(13) 0.0069(19)
O23 0.010(3) 0.009(3) 0.010(4) 0.0026(13) 0.0023(13) 0.0039(17)
O24 0.018(4) 0.018(4) 0.018(4) 0.0044(14) 0.0043(13) 0.0075(19)
O25 0.009(6) 0.013(7) 0.006(7) 0.003(6) -0.002(6) 0.000(5)
O26 0.022(4) 0.021(4) 0.021(4) 0.0053(14) 0.0054(14) 0.009(2)
O27 0.005(3) 0.005(3) 0.005(3) 0.0011(13) 0.0008(12) 0.0020(16)
O28 0.015(4) 0.014(4) 0.014(4) 0.0035(14) 0.0038(13) 0.0059(18)
O29 0.009(3) 0.009(3) 0.010(3) 0.0025(13) 0.0023(13) 0.0040(17)
O30 0.014(4) 0.014(4) 0.014(4) 0.0033(14) 0.0033(13) 0.0058(18)
O31 0.012(8) 0.010(8) 0.009(10) 0.002(7) 0.009(7) 0.000(7)
O32 0.007(3) 0.007(3) 0.007(3) 0.0016(13) 0.0017(12) 0.0028(17)
O33 0.013(4) 0.013(4) 0.013(4) 0.0034(13) 0.0033(13) 0.0051(18)
O34 0.011(4) 0.011(4) 0.011(4) 0.0024(13) 0.0032(13) 0.0042(18)
N2 0.029(16) 0.09(3) 0.04(2) 0.000(19) 0.017(15) -0.005(16)
N3 0.065(15) 0.049(14) 0.050(16) 0.046(13) 0.012(12) 0.016(11)
N4 0.07(2) 0.013(15) 0.17(5) 0.01(2) 0.01(3) 0.007(15)
N5 0.019(13) 0.046(16) 0.020(16) -0.018(12) -0.001(11) 0.012(11)
N6 0.108(19) 0.084(18) 0.11(2) 0.034(15) 0.021(15) 0.074(16)
C1 0.07(2) 0.035(18) 0.04(2) 0.030(17) 0.028(19) 0.040(17)
C2 0.018(6) 0.018(6) 0.018(6) 0.0045(17) 0.0042(16) 0.007(3)
C3 0.010(5) 0.010(5) 0.010(5) 0.003(2) 0.003(2) 0.004(3)
C4 0.07(2) 0.09(3) 0.09(3) 0.07(3) 0.04(2) 0.06(2)
C5 0.035(11) 0.030(10) 0.029(11) 0.007(8) 0.004(8) 0.012(8)
C6 0.016(6) 0.016(6) 0.016(6) 0.004(2) 0.004(2) 0.006(3)
C7 0.057(13) 0.062(13) 0.068(15) 0.013(9) 0.008(9) 0.031(10)
C8 0.14(4) 0.08(3) 0.04(3) 0.01(2) 0.00(3) 0.08(3)
O1W 0.09(2) 0.07(2) 0.13(3) 0.03(2) 0.01(2) 0.066(18)
O3W 0.071(15) 0.131(19) 0.11(2) -0.011(15) 0.013(14) 0.054(14)

loop_
_atom_type_symbol
_atom_type_description
_atom_type_scat_dispersion_real
_atom_type_scat_dispersion_imag
_atom_type_scat_source
C C 0.0033 0.0016 'International Tables Vol C Tables 4.2.6.8 and 6.1.1.4'
As As 0.0499 2.0058 'International Tables Vol C Tables 4.2.6.8 and 6.1.1.4'
Cd Cd -0.8075 1.2024 'International Tables Vol C Tables 4.2.6.8 and 6.1.1.4'
Cl Cl 0.1484 0.1585 'International Tables Vol C Tables 4.2.6.8 and 6.1.1.4'
N N 0.0061 0.0033 'International Tables Vol C Tables 4.2.6.8 and 6.1.1.4'
O O 0.0106 0.0060 'International Tables Vol C Tables 4.2.6.8 and 6.1.1.4'
W W -0.8490 6.8722 'International Tables Vol C Tables 4.2.6.8 and 6.1.1.4'
H H 0.0000 0.0000 'International Tables Vol C Tables 4.2.6.8 and 6.1.1.4'

loop_
_geom_angle_atom_site_label_1
_geom_angle_atom_site_label_2
_geom_angle_atom_site_label_3
_geom_angle
_geom_angle_site_symmetry_1
_geom_angle_site_symmetry_3
_geom_angle_publ_flag
O3 W3 O14 102.2(7) . . ?
O3 W3 O15 99.9(8) . . ?
O3 W3 O19 102.7(7) . . ?
O3 W3 O25 105.8(7) . . ?
O3 W3 O31 171.4(7) . . ?
O14 W3 O15 87.4(7) . . ?
O14 W3 O19 154.3(6) . . ?
O14 W3 O31 70.9(6) . . ?
O15 W3 O31 85.2(6) . . ?
O19 W3 O15 82.6(6) . . ?
O19 W3 O31 84.7(6) . . ?
O25 W3 O14 92.9(7) . . ?
O25 W3 O15 153.6(7) . . ?
O25 W3 O19 86.0(7) . . ?
O25 W3 O31 70.1(6) . . ?
O2 W2 O11 103.6(9) . . ?
O2 W2 O12 101.1(8) . . ?
O2 W2 O13 102.2(8) . . ?
O2 W2 O14 97.6(8) . . ?
O2 W2 O31 167.5(7) . . ?
O11 W2 O12 92.8(7) . . ?
O11 W2 O13 92.0(8) . . ?
O11 W2 O14 158.8(7) . . ?
O11 W2 O31 86.7(7) . . ?
O12 W2 O14 83.1(7) . . ?
O12 W2 O31 71.1(6) . . ?
O13 W2 O12 154.3(6) . . ?
O13 W2 O14 83.3(7) . . ?
O13 W2 O31 84.0(6) . . ?
O14 W2 O31 72.2(6) . . ?
O4 W4 O13 101.6(7) . . ?
O4 W4 O17 102.8(7) . . ?
O4 W4 O18 96.5(8) . . ?
O4 W4 O20 102.9(8) . . ?
O4 W4 O32 167.9(7) . . ?
O13 W4 O17 153.7(6) . . ?
O13 W4 O18 86.8(7) . . ?
O13 W4 O32 83.5(6) . . ?
O17 W4 O18 80.8(7) . . ?
O17 W4 O32 70.7(6) . . ?
O18 W4 O32 72.7(6) . . ?
O20 W4 O13 96.5(8) . . ?
O20 W4 O17 87.5(7) . . ?
O20 W4 O18 159.2(7) . . ?
O20 W4 O32 87.2(6) . . ?
O8 W8 O23 94.8(7) . . ?
O8 W8 O26 104.0(8) . . ?
O8 W8 O28 101.4(8) . . ?
O8 W8 O29 101.0(8) . . ?
O8 W8 O33 166.7(7) . . ?
O23 W8 O33 73.8(6) . . ?
O26 W8 O23 161.2(7) . . ?
O26 W8 O28 92.0(8) . . ?
O26 W8 O29 93.0(7) . . ?
O26 W8 O33 87.5(7) . . ?
O28 W8 O23 84.6(7) . . ?
O28 W8 O33 84.6(6) . . ?
O29 W8 O23 82.9(7) . . ?
O29 W8 O28 155.0(7) . . ?
O29 W8 O33 71.3(6) . . ?
O5 W5 O15 102.9(8) . . ?
O5 W5 O16 99.9(8) . . ?
O5 W5 O18 103.5(7) . . ?
O5 W5 O21 103.7(8) . . ?
O15 W5 O16 84.7(7) . . ?
O18 W5 O15 88.8(7) . . ?
O18 W5 O16 156.6(8) . . ?
O21 W5 O15 153.1(8) . . ?
O21 W5 O16 86.7(7) . . ?
O21 W5 O18 89.1(6) . . ?
O7 W7 O16 99.9(8) . . ?
O7 W7 O19 102.7(7) . . ?
O7 W7 O23 103.7(7) . . ?
O7 W7 O27 102.1(7) . . ?
O16 W7 O23 85.5(7) . . ?
O19 W7 O16 84.7(7) . . ?
O19 W7 O23 153.0(6) . . ?
O27 W7 O16 157.9(7) . . ?
O27 W7 O19 88.9(6) . . ?
O27 W7 O23 90.8(7) . . ?
O6 W6 O17 102.2(7) . . ?
O6 W6 O21 98.2(8) . . ?
O6 W6 O22 102.9(8) . . ?
O6 W6 O28 101.2(7) . . ?
O6 W6 O32 170.0(7) . . ?
O17 W6 O21 85.9(7) . . ?
O17 W6 O28 155.1(6) . . ?
O17 W6 O32 72.1(6) . . ?
O21 W6 O32 73.5(6) . . ?
O22 W6 O17 95.1(7) . . ?
O22 W6 O21 158.2(7) . . ?
O22 W6 O28 87.8(7) . . ?
O22 W6 O32 86.0(6) . . ?
O28 W6 O21 82.6(7) . . ?
O28 W6 O32 83.5(6) . . ?
O9 W9 O24 101.6(8) . . ?
O9 W9 O27 96.9(7) . . ?
O9 W9 O29 102.3(7) . . ?
O9 W9 O30 103.3(7) . . ?
O9 W9 O33 166.5(7) . . ?
O24 W9 O27 160.9(7) . . ?
O24 W9 O29 91.6(7) . . ?
O24 W9 O30 94.5(7) . . ?
O24 W9 O33 88.9(7) . . ?
O27 W9 O33 72.1(5) . . ?
O29 W9 O27 79.8(6) . . ?
O29 W9 O33 68.7(6) . . ?
O30 W9 O27 85.7(7) . . ?
O30 W9 O29 151.8(7) . . ?
O30 W9 O33 84.0(6) . . ?
O1 W1 O10 103.7(8) . . ?
O1 W1 O12 100.5(7) . . ?
O1 W1 O25 97.9(7) . . ?
O1 W1 O30 101.4(7) . . ?
O1 W1 O31 167.7(7) . . ?
O10 W1 O12 93.7(7) . . ?
O10 W1 O25 158.3(7) . . ?
O10 W1 O30 90.9(7) . . ?
O10 W1 O31 87.1(7) . . ?
O12 W1 O25 83.4(7) . . ?
O12 W1 O30 155.8(7) . . ?
O12 W1 O31 72.5(6) . . ?
O25 W1 O31 71.5(6) . . ?
O30 W1 O25 83.6(7) . . ?
O30 W1 O31 84.0(6) . . ?
Cl1 Cd1 O34 174.6(4) . . ?
O10 Cd1 Cl1 95.9(5) . . ?
O10 Cd1 O22 89.8(6) . 2_655 ?
O10 Cd1 O26 157.2(6) . 2_655 ?
O10 Cd1 O34 79.6(5) . . ?
O11 Cd1 Cl1 96.2(5) . . ?
O11 Cd1 O10 91.1(6) . . ?
O11 Cd1 O22 158.6(6) . 2_655 ?
O11 Cd1 O26 91.0(6) . 2_655 ?
O11 Cd1 O34 80.9(6) . . ?
O22 Cd1 Cl1 105.0(5) 2_655 . ?
O22 Cd1 O34 78.2(6) 2_655 . ?
O26 Cd1 Cl1 106.4(5) 2_655 . ?
O26 Cd1 O22 80.2(6) 2_655 2_655 ?
O26 Cd1 O34 78.3(6) 2_655 . ?
O20 Cd2 O22 94.7(6) 2_655 2_655 ?
O20 Cd2 O26 95.7(6) 2_655 . ?
O20 Cd2 O34 171.7(5) 2_655 . ?
O20 Cd2 O34 91.8(6) 2_655 2_655 ?
O22 Cd2 O26 164.4(6) 2_655 . ?
O22 Cd2 O34 85.9(6) 2_655 2_655 ?
O22 Cd2 O34 82.7(6) 2_655 . ?
O24 Cd2 O20 97.5(6) . 2_655 ?
O24 Cd2 O22 96.9(6) . 2_655 ?
O24 Cd2 O26 93.4(6) . . ?
O24 Cd2 O34 90.7(6) . . ?
O24 Cd2 O34 170.0(6) . 2_655 ?
O26 Cd2 O34 85.4(6) . . ?
O26 Cd2 O34 82.1(6) . 2_655 ?
O34 Cd2 O34 80.1(6) 2_655 . ?
O32 As1 O31 107.0(8) . . ?
O32 As1 O33 108.2(8) . . ?
O33 As1 O31 106.5(7) . . ?
O34 As1 O31 112.6(8) . . ?
O34 As1 O32 110.7(7) . . ?
O34 As1 O33 111.6(8) . . ?
W1 O10 Cd1 137.2(10) . . ?
W2 O11 Cd1 138.6(9) . . ?
W1 O12 W2 122.8(8) . . ?
W4 O13 W2 150.2(10) . . ?
W3 O14 W2 125.9(9) . . ?
W5 O15 W3 154.6(10) . . ?
W7 O16 W5 149.7(11) . . ?
W6 O17 W4 124.0(8) . . ?
W5 O18 W4 128.6(9) . . ?
W7 O19 W3 154.7(8) . . ?
W4 O20 Cd2 136.2(9) . 2_655 ?
W5 O21 W6 127.0(9) . . ?
W6 O22 Cd1 125.7(8) . 2_655 ?
W6 O22 Cd2 130.5(8) . 2_655 ?
Cd2 O22 Cd1 102.8(7) 2_655 2_655 ?
W7 O23 W8 125.9(8) . . ?
W9 O24 Cd2 136.1(10) . . ?
W3 O25 W1 126.1(7) . . ?
W8 O26 Cd1 122.1(9) . 2_655 ?
W8 O26 Cd2 132.7(9) . . ?
Cd1 O26 Cd2 102.9(7) 2_655 . ?
W7 O27 W9 126.8(7) . . ?
W8 O28 W6 151.4(10) . . ?
W8 O29 W9 125.8(8) . . ?
W9 O30 W1 150.6(9) . . ?
W2 O31 W3 90.7(5) . . ?
W1 O31 W3 91.9(5) . . ?
W1 O31 W2 92.7(5) . . ?
As1 O31 W3 126.7(9) . . ?
As1 O31 W2 122.0(8) . . ?
As1 O31 W1 123.2(9) . . ?
W4 O32 W6 93.0(5) . . ?
As1 O32 W4 126.0(8) . . ?
As1 O32 W6 124.9(8) . . ?
W8 O33 W9 93.5(6) . . ?
As1 O33 W8 124.6(8) . . ?
As1 O33 W9 123.4(9) . . ?
Cd2 O34 Cd1 94.8(6) . . ?
Cd2 O34 Cd1 95.1(5) 2_655 . ?
Cd2 O34 Cd2 99.9(6) 2_655 . ?
As1 O34 Cd1 121.7(7) . . ?
As1 O34 Cd2 120.7(8) . . ?
As1 O34 Cd2 119.1(8) . 2_655 ?
H1A N1 H1B 109.5 . . ?
H1A N1 H1C 109.5 . . ?
H1B N1 H1C 109.5 . . ?
C1 N1 H1A 109.5 . . ?
C1 N1 H1B 109.5 . . ?
C1 N1 H1C 109.5 . . ?
H2A N2 H2B 109.5 . . ?
H2A N2 H2C 109.5 . . ?
H2B N2 H2C 109.5 . . ?
C2 N2 H2A 109.5 . . ?
C2 N2 H2B 109.5 . . ?
C2 N2 H2C 109.5 . . ?
H3D N3 H3E 109.5 . . ?
H3D N3 H3F 109.5 . . ?
H3E N3 H3F 109.5 . . ?
C4 N3 H3D 109.5 . . ?
C4 N3 H3E 109.5 . . ?
C4 N3 H3F 109.5 . . ?
H4A N4 H4B 109.5 . . ?
H4A N4 H4C 109.5 . . ?
H4B N4 H4C 109.5 . . ?
C5 N4 H4A 109.5 . . ?
C5 N4 H4B 109.5 . . ?
C5 N4 H4C 109.5 . . ?
H5A N5 H5B 109.5 . . ?
H5A N5 H5C 109.5 . . ?
H5B N5 H5C 109.5 . . ?
C7 N5 H5A 109.5 . . ?
C7 N5 H5B 109.5 . . ?
C7 N5 H5C 109.5 . . ?
H6D N6 H6E 109.5 . . ?
H6D N6 H6F 109.5 . . ?
H6E N6 H6F 109.5 . . ?
C8 N6 H6D 109.5 . . ?
C8 N6 H6E 109.5 . . ?
C8 N6 H6F 109.5 . . ?
N1 C1 H1D 110.3 . . ?
N1 C1 H1E 110.3 . . ?
N1 C1 C2 107(2) . . ?
H1D C1 H1E 108.6 . . ?
C2 C1 H1D 110.3 . . ?
C2 C1 H1E 110.3 . . ?
N2 C2 C1 119(3) . . ?
N2 C2 H2 105.8 . . ?
N2 C2 C3 115(2) . . ?
C1 C2 H2 105.8 . . ?
C3 C2 C1 105(2) . . ?
C3 C2 H2 105.8 . . ?
C2 C3 H3A 109.5 . . ?
C2 C3 H3B 109.5 . . ?
C2 C3 H3C 109.5 . . ?
H3A C3 H3B 109.5 . . ?
H3A C3 H3C 109.5 . . ?
H3B C3 H3C 109.5 . . ?
N3 C4 H4D 110.6 . . ?
N3 C4 H4E 110.6 . . ?
N3 C4 C5 106(3) . . ?
H4D C4 H4E 108.7 . . ?
C5 C4 H4D 110.6 . . ?
C5 C4 H4E 110.6 . . ?
N4 C5 C4 115(3) . . ?
N4 C5 H5 108.7 . . ?
C4 C5 H5 108.7 . . ?
C6 C5 N4 111(3) . . ?
C6 C5 C4 104(3) . . ?
C6 C5 H5 108.7 . . ?
C5 C6 H6A 109.5 . . ?
C5 C6 H6B 109.5 . . ?
C5 C6 H6C 109.5 . . ?
H6A C6 H6B 109.5 . . ?
H6A C6 H6C 109.5 . . ?
H6B C6 H6C 109.5 . . ?
N5 C7 H7A 108.5 . . ?
N5 C7 H7B 108.5 . . ?
H7A C7 H7B 107.5 . . ?
C8 C7 N5 115(3) . . ?
C8 C7 H7A 108.5 . . ?
C8 C7 H7B 108.5 . . ?
N6 C8 H8 112.9 . . ?
C7 C8 N6 103(4) . . ?
C7 C8 H8 112.9 . . ?
C7 C8 C9 105(3) . . ?
C9 C8 N6 109(3) . . ?
C9 C8 H8 112.9 . . ?
C8 C9 H9A 109.5 . . ?
C8 C9 H9B 109.5 . . ?
C8 C9 H9C 109.5 . . ?
H9A C9 H9B 109.5 . . ?
H9A C9 H9C 109.5 . . ?
H9B C9 H9C 109.5 . . ?

loop_
_geom_bond_atom_site_label_1
_geom_bond_atom_site_label_2
_geom_bond_distance
_geom_bond_site_symmetry_2
_geom_bond_publ_flag
W3 O3 1.723(16) . ?
W3 O14 1.892(16) . ?
W3 O15 1.945(17) . ?
W3 O19 1.935(14) . ?
W3 O25 1.863(17) . ?
W3 O31 2.484(16) . ?
W2 O2 1.751(19) . ?
W2 O11 1.773(18) . ?
W2 O12 1.947(15) . ?
W2 O13 1.947(16) . ?
W2 O14 1.986(17) . ?
W2 O31 2.368(16) . ?
W4 O4 1.713(16) . ?
W4 O13 1.886(15) . ?
W4 O17 1.993(16) . ?
W4 O18 1.996(17) . ?
W4 O20 1.760(18) . ?
W4 O32 2.352(14) . ?
W8 O8 1.721(17) . ?
W8 O23 1.979(16) . ?
W8 O26 1.809(19) . ?
W8 O28 1.895(16) . ?
W8 O29 1.877(15) . ?
W8 O33 2.329(15) . ?
W5 O5 1.718(19) . ?
W5 O15 1.886(16) . ?
W5 O16 1.957(17) . ?
W5 O18 1.882(15) . ?
W5 O21 1.880(15) . ?
W7 O7 1.717(17) . ?
W7 O16 1.909(18) . ?
W7 O19 1.899(14) . ?
W7 O23 1.914(15) . ?
W7 O27 1.847(15) . ?
W6 O6 1.723(16) . ?
W6 O17 1.883(15) . ?
W6 O21 2.003(17) . ?
W6 O22 1.777(18) . ?
W6 O28 1.989(15) . ?
W6 O32 2.367(14) . ?
W9 O9 1.713(16) . ?
W9 O24 1.778(18) . ?
W9 O27 2.052(16) . ?
W9 O29 1.975(15) . ?
W9 O30 1.887(15) . ?
W9 O33 2.377(16) . ?
W1 O1 1.751(17) . ?
W1 O10 1.776(17) . ?
W1 O12 1.920(15) . ?
W1 O25 2.015(17) . ?
W1 O30 1.963(15) . ?
W1 O31 2.324(16) . ?
Cd1 Cl1 2.513(7) . ?
Cd1 O10 2.239(16) . ?
Cd1 O11 2.217(18) . ?
Cd1 O22 2.317(17) 2_655 ?
Cd1 O26 2.283(17) 2_655 ?
Cd1 O34 2.513(16) . ?
Cd2 O20 2.181(17) 2_655 ?
Cd2 O22 2.265(17) 2_655 ?
Cd2 O24 2.164(16) . ?
Cd2 O26 2.288(19) . ?
Cd2 O34 2.332(14) 2_655 ?
Cd2 O34 2.349(16) . ?
As1 O31 1.701(15) . ?
As1 O32 1.675(15) . ?
As1 O33 1.689(15) . ?
As1 O34 1.655(17) . ?
N1 H1A 0.8900 . ?
N1 H1B 0.8900 . ?
N1 H1C 0.8900 . ?
N1 C1 1.51(4) . ?
N2 H2A 0.8900 . ?
N2 H2B 0.8900 . ?
N2 H2C 0.8900 . ?
N2 C2 1.42(4) . ?
N3 H3D 0.8900 . ?
N3 H3E 0.8900 . ?
N3 H3F 0.8900 . ?
N3 C4 1.46(4) . ?
N4 H4A 0.8900 . ?
N4 H4B 0.8900 . ?
N4 H4C 0.8900 . ?
N4 C5 1.45(4) . ?
N5 H5A 0.8900 . ?
N5 H5B 0.8900 . ?
N5 H5C 0.8900 . ?
N5 C7 1.468(10) . ?
N6 H6D 0.8900 . ?
N6 H6E 0.8900 . ?
N6 H6F 0.8900 . ?
N6 C8 1.61(6) . ?
C1 H1D 0.9700 . ?
C1 H1E 0.9700 . ?
C1 C2 1.54(3) . ?
C2 H2 0.9800 . ?
C2 C3 1.46(3) . ?
C3 H3A 0.9600 . ?
C3 H3B 0.9600 . ?
C3 H3C 0.9600 . ?
C4 H4D 0.9700 . ?
C4 H4E 0.9700 . ?
C4 C5 1.58(5) . ?
C5 H5 0.9800 . ?
C5 C6 1.43(4) . ?
C6 H6A 0.9600 . ?
C6 H6B 0.9600 . ?
C6 H6C 0.9600 . ?
C7 H7A 0.9700 . ?
C7 H7B 0.9700 . ?
C7 C8 1.467(10) . ?
C8 H8 0.9800 . ?
C8 C9 1.55(6) . ?
C9 H9A 0.9600 . ?
C9 H9B 0.9600 . ?
C9 H9C 0.9600 . ?
